data_7039649
loop_
_publ_author_name
'Abubekerov, Mark'
'Eymann, L\'eonard Y M'
'Gianetti, Thomas L.'
'Arnold, John'

_publ_section_title
;
 Activation of heteroallenes by coordinatively unsaturated nickel(ii)
 alkyl complexes supported by the hydrotris(3-phenyl-5-methyl)pyrazolyl
 borate (Tp(Ph,Me)) ligand.
;
_journal_issue 37
_journal_name_full 'Dalton transactions (Cambridge, England : 2003)'
_journal_page_first 14581
_journal_page_last 14590
_journal_paper_doi 10.1039/c6dt01585a
_journal_volume 45
_journal_year 2016
_chemical_formula_moiety 'C35 H39 B N6 Ni S2 Si, C5.97 H17.91 O0.995 Si1.99'
_chemical_formula_sum 'C40.97 H56.91 B N6 Ni O S2 Si2.99'
_chemical_formula_weight 867.02
_chemical_melting_point 448.7(5)
_chemical_name_systematic 'Complex 2b'
_chemical_properties_physical ', Air-sensitive,Moisture-sensitive'
_space_group_crystal_system triclinic
_space_group_IT_number 2
_space_group_name_Hall '-P 1'
_space_group_name_H-M_alt 'P -1'
_symmetry_space_group_name_Hall '-P 1'
_symmetry_space_group_name_H-M 'P -1'
_atom_sites_solution_hydrogens geom
_atom_sites_solution_primary direct
_audit_creation_date 2016-06-07
_audit_creation_method
;
Olex2 1.2
(compiled 2016.02.19 svn.r3266 for OlexSys, GUI svn.r5155)
;
_audit_update_record
;
2016-06-07 deposited with the CCDC.
2016-06-21 downloaded from the CCDC.
;
_cell_angle_alpha 112.175(4)
_cell_angle_beta 101.588(4)
_cell_angle_gamma 98.702(4)
_cell_formula_units_Z 2
_cell_length_a 10.534(9)
_cell_length_b 15.566(7)
_cell_length_c 17.689(9)
_cell_measurement_reflns_used 8049
_cell_measurement_temperature 100(2)
_cell_measurement_theta_max 25.41
_cell_measurement_theta_min 2.33
_cell_volume 2547(3)
_computing_cell_refinement 'Bruker APEX2 v.2011.4'
_computing_data_collection 'Bruker APEX2 v.2011.4'
_computing_data_reduction 'Bruker APEX2 v.2011.4'
_computing_molecular_graphics 'Olex2 (Dolomanov et al., 2009)'
_computing_publication_material 'Olex2 (Dolomanov et al., 2009)'
_computing_structure_refinement 'ShelXL (Sheldrick, 2015)'
_computing_structure_solution 'ShelXS (Sheldrick, 2008)'
_diffrn_ambient_temperature 100(2)
_diffrn_detector_area_resol_mean 8.366
_diffrn_measured_fraction_theta_full 0.937
_diffrn_measured_fraction_theta_max 0.998
_diffrn_measurement_device_type 'Bruker APEX-II CCD'
_diffrn_measurement_method '\f and \w scans'
_diffrn_radiation_type MoK\a
_diffrn_radiation_wavelength 0.71073
_diffrn_reflns_av_R_equivalents 0.0714
_diffrn_reflns_av_unetI/netI 0.0878
_diffrn_reflns_Laue_measured_fraction_full 0.937
_diffrn_reflns_Laue_measured_fraction_max 0.998
_diffrn_reflns_limit_h_max 12
_diffrn_reflns_limit_h_min -12
_diffrn_reflns_limit_k_max 18
_diffrn_reflns_limit_k_min -18
_diffrn_reflns_limit_l_max 21
_diffrn_reflns_limit_l_min -21
_diffrn_reflns_number 30732
_diffrn_reflns_point_group_measured_fraction_full 0.937
_diffrn_reflns_point_group_measured_fraction_max 0.998
_diffrn_reflns_theta_full 26.000
_diffrn_reflns_theta_max 25.387
_diffrn_reflns_theta_min 1.488
_diffrn_source 'fine-focus sealed tube'
_exptl_absorpt_coefficient_mu 0.567
_exptl_absorpt_correction_T_max 0.9235
_exptl_absorpt_correction_T_min 0.8261
_exptl_absorpt_correction_type multi-scan
_exptl_absorpt_process_details
;
SADABS-2008/1 (Bruker,2008) was used for absorption correction.
wR2(int) was 0.0977 before and 0.0428 after correction.
The Ratio of minimum to maximum transmission is 0.9175.
The \l/2 correction factor is 0.0000.
;
_exptl_crystal_colour green
_exptl_crystal_density_diffrn 1.130
_exptl_crystal_density_method 'not measured'
_exptl_crystal_description rode
_exptl_crystal_F_000 919
_exptl_crystal_recrystallization_method 'Re-crystallisation from solvent'
_exptl_crystal_size_max 0.18
_exptl_crystal_size_mid 0.14
_exptl_crystal_size_min 0.11
_refine_diff_density_max 1.480
_refine_diff_density_min -0.741
_refine_diff_density_rms 0.085
_refine_ls_extinction_method none
_refine_ls_goodness_of_fit_ref 1.061
_refine_ls_hydrogen_treatment constr
_refine_ls_matrix_type full
_refine_ls_number_parameters 523
_refine_ls_number_reflns 9357
_refine_ls_number_restraints 91
_refine_ls_restrained_S_all 1.117
_refine_ls_R_factor_all 0.1084
_refine_ls_R_factor_gt 0.0660
_refine_ls_shift/su_max 0.000
_refine_ls_shift/su_mean 0.000
_refine_ls_structure_factor_coef Fsqd
_refine_ls_weighting_details 'w=1/[\s^2^(Fo^2^)+(0.1053P)^2^] where P=(Fo^2^+2Fc^2^)/3'
_refine_ls_weighting_scheme calc
_refine_ls_wR_factor_gt 0.1804
_refine_ls_wR_factor_ref 0.1978
_reflns_Friedel_coverage 0.000
_reflns_number_gt 5732
_reflns_number_total 9357
_reflns_threshold_expression 'I > 2\s(I)'
_cod_data_source_file c6dt01585a1.cif
_cod_data_source_block Complex_2b
_cod_depositor_comments
;
The following automatic conversions were performed:

'_chemical_melting_point' value '448.2 - 449.2' was changed to
'448.7(5)' - the average value was taken and precision was estimated.

Automatic conversion script
Id: cif_fix_values 4268 2015-11-12 08:31:59Z antanas 

 Adding full bibliography for 7039640--7039649.cif.
;
_cod_original_cell_volume 2547.9(23)
_cod_database_code 7039649
_shelxl_version_number 2014/6
_shelx_space_group_comment
;
The symmetry employed for this shelxl refinement is uniquely defined
by the following loop, which should always be used as a source of
symmetry information in preference to the above space-group names.
They are only intended as comments.
;
_olex2_refinement_description
;
1. Fixed Uiso
 At 1.2 times of:
  All B(H) groups, All C(H) groups, All C(H,H) groups
 At 1.5 times of:
  All C(H,H,H) groups
2. Restrained distances
 Si1A-C41 \\sim Si1A-C42 \\sim Si1A-O0AA \\sim Si1A-C40 \\sim Si3-C38 \\sim
Si3-C37 \\sim Si3-C36
 with sigma of 0.02
 Si1A-O0AA \\sim Si3-O0AA
 with sigma of 0.02
3. Rigid body (RIGU) restrains
 C42, C41, Si1A, C40, O0AA, Si3, C38, C37, C36
 with sigma for 1-2 distances of 0.004 and sigma for 1-3 distances of 0.004
 C42, C41, Si1A, O0AA, Si3, C38, C37, C36, C40
 with sigma for 1-2 distances of 0.004 and sigma for 1-3 distances of 0.004
4. Others
 Sof(C36)=Sof(H36A)=Sof(H36B)=Sof(H36C)=Sof(C37)=Sof(H37A)=Sof(H37B)=Sof(H37C)=
 Sof(C41)=Sof(H41A)=Sof(H41B)=Sof(H41C)=Sof(C42)=Sof(H42A)=Sof(H42B)=Sof(H42C)=
 Sof(Si1A)=Sof(O0AA)=Sof(Si3)=Sof(C38)=Sof(H38A)=Sof(H38B)=Sof(H38C)=Sof(C40)=
 Sof(H40A)=Sof(H40B)=Sof(H40C)=FVAR(1)
5.a Ternary CH refined with riding coordinates:
 B1(H1)
5.b Secondary CH2 refined with riding coordinates:
 C1AA(H1AA,H1AB)
5.c Me refined with riding coordinates:
 C36(H36A,H36B,H36C), C37(H37A,H37B,H37C), C41(H41A,H41B,H41C), C42(H42A,H42B,
 H42C), C38(H38A,H38B,H38C), C40(H40A,H40B,H40C)
5.d Aromatic/amide H refined with riding coordinates:
 C6AA(H6AA), C8AA(H8AA), C12(H12), C13(H13), C14(H14), C15(H15), C18(H18),
 C21(H21), C22(H22), C23(H23), C24(H24), C25(H25), C28(H28), C31(H31), C32(H32),
  C33(H33), C34(H34), C35(H35)
5.e Idealised Me refined as rotating group:
 C2AA(H2AA,H2AB,H2AC), C3AA(H3AA,H3AB,H3AC), C4AA(H4AA,H4AB,H4AC), C5AA(H5AA,
 H5AB,H5AC), C16(H16A,H16B,H16C), C26(H26A,H26B,H26C)
;
_olex2_submission_special_instructions 'No special instructions were received'
_solvent_exptl_crystal_recrystallization_method 'Hexamethyl disiloxane'

loop_
_space_group_symop_operation_xyz
'x, y, z'
'-x, -y, -z'

loop_
_atom_site_label
_atom_site_type_symbol
_atom_site_fract_x
_atom_site_fract_y
_atom_site_fract_z
_atom_site_U_iso_or_equiv
_atom_site_adp_type
_atom_site_occupancy
_atom_site_site_symmetry_order
_atom_site_calc_flag
_atom_site_refinement_flags_posn
_atom_site_refinement_flags_adp
_atom_site_refinement_flags_occupancy
_atom_site_disorder_assembly
_atom_site_disorder_group
C0AA C 0.8703(4) 0.0396(4) 0.2185(3) 0.0356(12) Uani 1 1 d . . . . .
C1AA C 0.9406(4) 0.0123(4) 0.1511(3) 0.0412(13) Uani 1 1 d . . . . .
H1AA H 1.0343 0.0465 0.1758 0.049 Uiso 1 1 calc R . . . .
H1AB H 0.9030 0.0323 0.1076 0.049 Uiso 1 1 calc R . . . .
C2AA C 0.9804(5) -0.1430(5) 0.0002(4) 0.0588(16) Uani 1 1 d . . . . .
H2AA H 0.9714 -0.2104 -0.0304 0.088 Uiso 1 1 calc GR . . . .
H2AB H 1.0720 -0.1089 0.0149 0.088 Uiso 1 1 calc GR . . . .
H2AC H 0.9246 -0.1210 -0.0348 0.088 Uiso 1 1 calc GR . . . .
C3AA C 0.7512(4) -0.1912(4) 0.0702(3) 0.0527(15) Uani 1 1 d . . . . .
H3AA H 0.7473 -0.2585 0.0485 0.079 Uiso 1 1 calc GR . . . .
H3AB H 0.6959 -0.1784 0.0275 0.079 Uiso 1 1 calc GR . . . .
H3AC H 0.7196 -0.1727 0.1199 0.079 Uiso 1 1 calc GR . . . .
C4AA C 1.0444(5) -0.1526(5) 0.1732(4) 0.0607(17) Uani 1 1 d . . . . .
H4AA H 1.0193 -0.1370 0.2252 0.091 Uiso 1 1 calc GR . . . .
H4AB H 1.1343 -0.1169 0.1853 0.091 Uiso 1 1 calc GR . . . .
H4AC H 1.0393 -0.2199 0.1475 0.091 Uiso 1 1 calc GR . . . .
C5AA C 0.6454(5) 0.1264(4) 0.6416(3) 0.0443(13) Uani 1 1 d . . . . .
H5AA H 0.6998 0.1906 0.6748 0.066 Uiso 1 1 calc GR . . . .
H5AB H 0.6531 0.0903 0.6752 0.066 Uiso 1 1 calc GR . . . .
H5AC H 0.5537 0.1279 0.6241 0.066 Uiso 1 1 calc GR . . . .
C0BA C 0.6920(4) 0.0798(3) 0.5641(3) 0.0326(11) Uani 1 1 d . . . . .
C6AA C 0.7458(4) 0.0033(3) 0.5424(3) 0.0327(11) Uani 1 1 d . . . . .
H6AA H 0.7660 -0.0308 0.5746 0.039 Uiso 1 1 calc R . . . .
C7AA C 0.7653(4) -0.0148(3) 0.4625(3) 0.0272(10) Uani 1 1 d . . . . .
C9AA C 0.8147(4) -0.0934(3) 0.4105(3) 0.0278(10) Uani 1 1 d . . . . .
C8AA C 0.9119(4) -0.1260(3) 0.4505(3) 0.0327(11) Uani 1 1 d . . . . .
H8AA H 0.9500 -0.0935 0.5090 0.039 Uiso 1 1 calc R . . . .
C12 C 0.9527(5) -0.2049(4) 0.4055(3) 0.0422(13) Uani 1 1 d . . . . .
H12 H 1.0183 -0.2250 0.4335 0.051 Uiso 1 1 calc R . . . .
C13 C 0.8972(5) -0.2536(4) 0.3201(3) 0.0482(13) Uani 1 1 d . . . . .
H13 H 0.9227 -0.3083 0.2900 0.058 Uiso 1 1 calc R . . . .
C14 C 0.8020(5) -0.2218(4) 0.2777(3) 0.0484(13) Uani 1 1 d . . . . .
H14 H 0.7672 -0.2535 0.2189 0.058 Uiso 1 1 calc R . . . .
C15 C 0.7592(4) -0.1433(4) 0.3227(3) 0.0402(12) Uani 1 1 d . . . . .
H15 H 0.6933 -0.1236 0.2944 0.048 Uiso 1 1 calc R . . . .
C16 C 0.3437(5) 0.2325(4) 0.4710(3) 0.0431(12) Uani 1 1 d . . . . .
H16A H 0.3620 0.2118 0.5159 0.065 Uiso 1 1 calc GR . . . .
H16B H 0.2490 0.2241 0.4511 0.065 Uiso 1 1 calc GR . . . .
H16C H 0.3885 0.2989 0.4921 0.065 Uiso 1 1 calc GR . . . .
C17 C 0.3919(4) 0.1754(3) 0.4008(3) 0.0337(11) Uani 1 1 d . . . . .
C18 C 0.3258(4) 0.1273(3) 0.3146(3) 0.0365(12) Uani 1 1 d . . . . .
H18 H 0.2395 0.1263 0.2881 0.044 Uiso 1 1 calc R . . . .
C19 C 0.4146(4) 0.0804(3) 0.2752(3) 0.0295(11) Uani 1 1 d . . . . .
C20 C 0.3943(4) 0.0197(4) 0.1856(3) 0.0337(11) Uani 1 1 d . . . . .
C21 C 0.3583(4) 0.0549(4) 0.1244(3) 0.0464(14) Uani 1 1 d . . . . .
H21 H 0.3439 0.1160 0.1410 0.056 Uiso 1 1 calc R . . . .
C22 C 0.3441(5) -0.0001(5) 0.0399(3) 0.0514(15) Uani 1 1 d . . . . .
H22 H 0.3223 0.0249 0.0002 0.062 Uiso 1 1 calc R . . . .
C23 C 0.3614(4) -0.0899(5) 0.0140(3) 0.0523(16) Uani 1 1 d . . . . .
H23 H 0.3521 -0.1260 -0.0433 0.063 Uiso 1 1 calc R . . . .
C24 C 0.3934(4) -0.1292(4) 0.0729(3) 0.0498(14) Uani 1 1 d . . . . .
H24 H 0.4029 -0.1917 0.0550 0.060 Uiso 1 1 calc R . . . .
C25 C 0.4108(4) -0.0722(4) 0.1593(3) 0.0399(13) Uani 1 1 d . . . . .
H25 H 0.4337 -0.0967 0.1992 0.048 Uiso 1 1 calc R . . . .
C26 C 0.7872(6) 0.4042(4) 0.6253(3) 0.0568(15) Uani 1 1 d . . . . .
H26A H 0.6990 0.4146 0.6151 0.085 Uiso 1 1 calc GR . . . .
H26B H 0.8519 0.4648 0.6571 0.085 Uiso 1 1 calc GR . . . .
H26C H 0.7931 0.3661 0.6571 0.085 Uiso 1 1 calc GR . . . .
C27 C 0.8147(5) 0.3529(3) 0.5418(3) 0.0386(12) Uani 1 1 d . . . . .
C28 C 0.9075(4) 0.3821(4) 0.5061(3) 0.0398(12) Uani 1 1 d . . . . .
H28 H 0.9695 0.4412 0.5300 0.048 Uiso 1 1 calc R . . . .
C29 C 0.8919(4) 0.3074(3) 0.4279(3) 0.0359(12) Uani 1 1 d . . . . .
C30 C 0.9666(4) 0.3056(3) 0.3661(3) 0.0370(12) Uani 1 1 d . . . . .
C31 C 0.9025(5) 0.2691(4) 0.2802(3) 0.0502(15) Uani 1 1 d . . . . .
H31 H 0.8098 0.2469 0.2616 0.060 Uiso 1 1 calc R . . . .
C32 C 0.9727(6) 0.2648(4) 0.2216(4) 0.0618(17) Uani 1 1 d . . . . .
H32 H 0.9279 0.2379 0.1639 0.074 Uiso 1 1 calc R . . . .
C33 C 1.1096(6) 0.3006(4) 0.2489(4) 0.0580(16) Uani 1 1 d . . . . .
H33 H 1.1577 0.2971 0.2095 0.070 Uiso 1 1 calc R . . . .
C34 C 1.1748(6) 0.3413(4) 0.3340(5) 0.0631(18) Uani 1 1 d . . . . .
H34 H 1.2669 0.3669 0.3523 0.076 Uiso 1 1 calc R . . . .
C35 C 1.1037(5) 0.3448(4) 0.3947(4) 0.0507(14) Uani 1 1 d . . . . .
H35 H 1.1481 0.3728 0.4525 0.061 Uiso 1 1 calc R . . . .
B1 B 0.6311(5) 0.1936(4) 0.4926(3) 0.0329(12) Uani 1 1 d . . . . .
H1 H 0.6010 0.2271 0.5422 0.040 Uiso 1 1 calc R . . . .
N1 N 0.7268(3) 0.0517(2) 0.4374(2) 0.0258(8) Uani 1 1 d . . . . .
N2 N 0.6791(3) 0.1088(3) 0.5003(2) 0.0291(8) Uani 1 1 d . . . . .
N3 N 0.5143(3) 0.1567(3) 0.4111(2) 0.0318(9) Uani 1 1 d . . . . .
N4 N 0.5305(3) 0.0993(3) 0.3352(2) 0.0297(9) Uani 1 1 d . . . . .
N5 N 0.7932(3) 0.2334(3) 0.4161(2) 0.0325(9) Uani 1 1 d . . . . .
N6 N 0.7459(3) 0.2632(3) 0.4869(2) 0.0324(9) Uani 1 1 d . . . . .
Si0A Si 0.92846(12) -0.12141(12) 0.09887(9) 0.0443(4) Uani 1 1 d . . . . .
S1 S 0.70894(11) 0.04236(11) 0.19320(8) 0.0488(4) Uani 1 1 d . . . . .
S2 S 0.94449(10) 0.06393(9) 0.32020(7) 0.0338(3) Uani 1 1 d . . . . .
Ni1 Ni 0.72605(5) 0.08968(4) 0.33895(3) 0.0292(2) Uani 1 1 d . . . . .
C36 C 0.5009(14) 0.4541(13) 0.1236(9) 0.153(6) Uani 0.619(4) 1 d D U P A 1
H36A H 0.4786 0.4737 0.0783 0.230 Uiso 0.619(4) 1 calc R . P A 1
H36B H 0.5961 0.4736 0.1485 0.230 Uiso 0.619(4) 1 calc R . P A 1
H36C H 0.4711 0.3856 0.1015 0.230 Uiso 0.619(4) 1 calc R . P A 1
C37 C 0.4665(10) 0.6381(6) 0.2512(6) 0.073(3) Uani 0.619(4) 1 d D U P A 1
H37A H 0.4435 0.6607 0.2080 0.110 Uiso 0.619(4) 1 calc R . P A 1
H37B H 0.4197 0.6618 0.2930 0.110 Uiso 0.619(4) 1 calc R . P A 1
H37C H 0.5612 0.6606 0.2780 0.110 Uiso 0.619(4) 1 calc R . P A 1
C41 C 0.5616(12) 0.4633(9) 0.4404(6) 0.114(4) Uani 0.619(4) 1 d D U P A 1
H41A H 0.6280 0.4410 0.4686 0.171 Uiso 0.619(4) 1 calc R . P A 1
H41B H 0.5762 0.5312 0.4715 0.171 Uiso 0.619(4) 1 calc R . P A 1
H41C H 0.4742 0.4315 0.4377 0.171 Uiso 0.619(4) 1 calc R . P A 1
C42 C 0.5387(10) 0.3106(7) 0.2785(9) 0.121(5) Uani 0.619(4) 1 d D U P A 1
H42A H 0.6018 0.2872 0.3078 0.181 Uiso 0.619(4) 1 calc R . P A 1
H42B H 0.4497 0.2825 0.2764 0.181 Uiso 0.619(4) 1 calc R . P A 1
H42C H 0.5456 0.2938 0.2216 0.181 Uiso 0.619(4) 1 calc R . P A 1
Si1A Si 0.5737(3) 0.4371(3) 0.3333(3) 0.0925(15) Uani 0.619(4) 1 d D U P A 1
O0AA O 0.4608(6) 0.4737(5) 0.2794(5) 0.088(2) Uani 0.619(4) 1 d D U P A 1
Si3 Si 0.4199(2) 0.50907(19) 0.20369(17) 0.0549(9) Uani 0.619(4) 1 d D U P A 1
C38 C 0.2359(8) 0.4637(7) 0.1562(6) 0.066(3) Uani 0.619(4) 1 d D U P A 1
H38A H 0.2087 0.4834 0.1114 0.099 Uiso 0.619(4) 1 calc R . P A 1
H38B H 0.2121 0.3951 0.1335 0.099 Uiso 0.619(4) 1 calc R . P A 1
H38C H 0.1918 0.4894 0.1992 0.099 Uiso 0.619(4) 1 calc R . P A 1
C40 C 0.7452(7) 0.4939(7) 0.3378(7) 0.082(3) Uani 0.619(4) 1 d D U P A 1
H40A H 0.8096 0.4728 0.3687 0.123 Uiso 0.619(4) 1 calc R . P A 1
H40B H 0.7530 0.4760 0.2810 0.123 Uiso 0.619(4) 1 calc R . P A 1
H40C H 0.7614 0.5623 0.3659 0.123 Uiso 0.619(4) 1 calc R . P A 1
Si1B Si 0.6339(6) 0.4584(6) 0.2424(4) 0.043(3) Uani 0.221(8) 1 d . . . B 2
Si2B Si 0.5875(9) 0.4057(8) 0.2549(7) 0.065(4) Uani 0.213(9) 1 d . . . B 2

loop_
_atom_site_aniso_label
_atom_site_aniso_U_11
_atom_site_aniso_U_22
_atom_site_aniso_U_33
_atom_site_aniso_U_23
_atom_site_aniso_U_13
_atom_site_aniso_U_12
C0AA 0.024(2) 0.052(3) 0.030(3) 0.021(2) 0.0051(18) 0.001(2)
C1AA 0.027(2) 0.064(4) 0.034(3) 0.027(3) 0.007(2) 0.004(2)
C2AA 0.059(3) 0.075(4) 0.052(4) 0.028(3) 0.029(3) 0.020(3)
C3AA 0.036(3) 0.076(4) 0.052(3) 0.035(3) 0.013(2) 0.005(3)
C4AA 0.036(3) 0.095(5) 0.067(4) 0.053(4) 0.016(3) 0.012(3)
C5AA 0.060(3) 0.055(4) 0.033(3) 0.027(3) 0.023(2) 0.019(3)
C0BA 0.039(2) 0.038(3) 0.027(3) 0.020(2) 0.0106(19) 0.009(2)
C6AA 0.039(2) 0.041(3) 0.025(2) 0.022(2) 0.0064(19) 0.009(2)
C7AA 0.026(2) 0.034(3) 0.023(2) 0.017(2) 0.0030(17) 0.0043(18)
C9AA 0.032(2) 0.029(3) 0.029(2) 0.017(2) 0.0118(19) 0.0053(19)
C8AA 0.031(2) 0.040(3) 0.032(3) 0.022(2) 0.0067(19) 0.007(2)
C12 0.043(3) 0.048(3) 0.046(3) 0.029(3) 0.015(2) 0.015(2)
C13 0.055(3) 0.045(3) 0.055(4) 0.022(3) 0.026(3) 0.022(3)
C14 0.062(3) 0.043(3) 0.033(3) 0.009(3) 0.011(2) 0.015(3)
C15 0.040(3) 0.049(3) 0.034(3) 0.022(3) 0.006(2) 0.014(2)
C16 0.039(3) 0.044(3) 0.049(3) 0.019(3) 0.019(2) 0.012(2)
C17 0.031(2) 0.035(3) 0.043(3) 0.024(2) 0.012(2) 0.009(2)
C18 0.025(2) 0.047(3) 0.044(3) 0.026(3) 0.010(2) 0.009(2)
C19 0.025(2) 0.037(3) 0.030(3) 0.021(2) 0.0071(18) 0.0044(19)
C20 0.021(2) 0.048(3) 0.032(3) 0.021(2) 0.0057(18) 0.000(2)
C21 0.034(2) 0.065(4) 0.042(3) 0.030(3) 0.005(2) 0.004(2)
C22 0.041(3) 0.068(4) 0.036(3) 0.025(3) -0.004(2) -0.001(3)
C23 0.029(2) 0.087(5) 0.026(3) 0.017(3) 0.000(2) -0.004(3)
C24 0.036(3) 0.052(4) 0.046(3) 0.008(3) 0.016(2) -0.003(2)
C25 0.027(2) 0.063(4) 0.024(3) 0.018(3) 0.0040(19) -0.003(2)
C26 0.079(4) 0.037(3) 0.048(3) 0.016(3) 0.012(3) 0.009(3)
C27 0.050(3) 0.030(3) 0.037(3) 0.022(2) 0.001(2) 0.011(2)
C28 0.039(2) 0.038(3) 0.047(3) 0.028(3) 0.003(2) 0.004(2)
C29 0.031(2) 0.038(3) 0.038(3) 0.025(3) -0.003(2) 0.002(2)
C30 0.041(2) 0.036(3) 0.049(3) 0.032(3) 0.014(2) 0.011(2)
C31 0.045(3) 0.070(4) 0.062(4) 0.051(3) 0.023(3) 0.019(3)
C32 0.066(4) 0.081(5) 0.077(4) 0.063(4) 0.035(3) 0.029(3)
C33 0.071(4) 0.053(4) 0.083(5) 0.047(4) 0.047(4) 0.024(3)
C34 0.048(3) 0.045(4) 0.110(6) 0.036(4) 0.043(4) 0.013(3)
C35 0.042(3) 0.038(3) 0.078(4) 0.031(3) 0.018(3) 0.010(2)
B1 0.039(3) 0.039(3) 0.027(3) 0.018(3) 0.015(2) 0.011(2)
N1 0.0285(17) 0.028(2) 0.0207(19) 0.0114(17) 0.0066(15) 0.0058(15)
N2 0.0347(19) 0.034(2) 0.0228(19) 0.0158(18) 0.0095(15) 0.0095(16)
N3 0.0322(19) 0.039(2) 0.030(2) 0.022(2) 0.0054(16) 0.0085(16)
N4 0.0292(18) 0.038(2) 0.025(2) 0.0193(19) 0.0065(15) 0.0040(16)
N5 0.0308(18) 0.042(2) 0.031(2) 0.024(2) 0.0046(16) 0.0079(17)
N6 0.0362(19) 0.033(2) 0.030(2) 0.0178(19) 0.0055(16) 0.0074(17)
Si0A 0.0293(6) 0.0686(11) 0.0396(8) 0.0291(8) 0.0116(6) 0.0059(6)
S1 0.0253(6) 0.0968(12) 0.0275(7) 0.0324(7) 0.0063(5) 0.0090(6)
S2 0.0264(5) 0.0510(8) 0.0264(6) 0.0228(6) 0.0031(4) 0.0048(5)
Ni1 0.0255(3) 0.0413(4) 0.0243(3) 0.0202(3) 0.0047(2) 0.0041(2)
C36 0.104(9) 0.185(14) 0.111(9) -0.002(9) 0.041(8) 0.022(9)
C37 0.071(6) 0.067(5) 0.078(7) 0.032(5) 0.027(5) -0.006(4)
C41 0.099(8) 0.105(9) 0.119(7) 0.077(7) -0.034(5) -0.021(6)
C42 0.049(6) 0.090(7) 0.226(12) 0.086(7) 0.014(7) 0.005(5)
Si1A 0.0583(17) 0.078(2) 0.132(4) 0.067(3) -0.019(2) -0.0082(16)
O0AA 0.065(4) 0.076(5) 0.115(5) 0.052(4) -0.013(4) 0.011(3)
Si3 0.0538(15) 0.0501(17) 0.0539(17) 0.0123(14) 0.0210(12) 0.0112(12)
C38 0.071(5) 0.083(7) 0.051(6) 0.045(5) 0.014(4) 0.001(4)
C40 0.049(4) 0.045(6) 0.118(8) 0.042(6) -0.036(4) -0.022(4)
Si1B 0.037(4) 0.060(6) 0.033(4) 0.024(4) 0.006(3) 0.005(3)
Si2B 0.063(6) 0.090(8) 0.080(8) 0.062(6) 0.036(5) 0.034(5)

loop_
_atom_type_symbol
_atom_type_description
_atom_type_scat_dispersion_real
_atom_type_scat_dispersion_imag
_atom_type_scat_source
C C 0.0033 0.0016 'International Tables Vol C Tables 4.2.6.8 and 6.1.1.4'
H H 0.0000 0.0000 'International Tables Vol C Tables 4.2.6.8 and 6.1.1.4'
B B 0.0013 0.0007 'International Tables Vol C Tables 4.2.6.8 and 6.1.1.4'
N N 0.0061 0.0033 'International Tables Vol C Tables 4.2.6.8 and 6.1.1.4'
Ni Ni 0.3393 1.1124 'International Tables Vol C Tables 4.2.6.8 and 6.1.1.4'
O O 0.0106 0.0060 'International Tables Vol C Tables 4.2.6.8 and 6.1.1.4'
S S 0.1246 0.1234 'International Tables Vol C Tables 4.2.6.8 and 6.1.1.4'
Si Si 0.0817 0.0704 'International Tables Vol C Tables 4.2.6.8 and 6.1.1.4'

loop_
_geom_angle_atom_site_label_1
_geom_angle_atom_site_label_2
_geom_angle_atom_site_label_3
_geom_angle
C1AA C0AA S1 120.0(3)
C1AA C0AA S2 122.4(3)
S2 C0AA S1 117.5(3)
C0AA C1AA H1AA 108.8
C0AA C1AA H1AB 108.8
C0AA C1AA Si0A 113.7(3)
H1AA C1AA H1AB 107.7
Si0A C1AA H1AA 108.8
Si0A C1AA H1AB 108.8
H2AA C2AA H2AB 109.5
H2AA C2AA H2AC 109.5
H2AB C2AA H2AC 109.5
Si0A C2AA H2AA 109.5
Si0A C2AA H2AB 109.5
Si0A C2AA H2AC 109.5
H3AA C3AA H3AB 109.5
H3AA C3AA H3AC 109.5
H3AB C3AA H3AC 109.5
Si0A C3AA H3AA 109.5
Si0A C3AA H3AB 109.5
Si0A C3AA H3AC 109.5
H4AA C4AA H4AB 109.5
H4AA C4AA H4AC 109.5
H4AB C4AA H4AC 109.5
Si0A C4AA H4AA 109.5
Si0A C4AA H4AB 109.5
Si0A C4AA H4AC 109.5
H5AA C5AA H5AB 109.5
H5AA C5AA H5AC 109.5
H5AB C5AA H5AC 109.5
C0BA C5AA H5AA 109.5
C0BA C5AA H5AB 109.5
C0BA C5AA H5AC 109.5
C6AA C0BA C5AA 129.2(4)
C6AA C0BA N2 108.0(4)
N2 C0BA C5AA 122.7(4)
C0BA C6AA H6AA 126.4
C0BA C6AA C7AA 107.1(4)
C7AA C6AA H6AA 126.4
C6AA C7AA C9AA 127.5(4)
N1 C7AA C6AA 108.8(4)
N1 C7AA C9AA 123.7(4)
C8AA C9AA C7AA 119.3(4)
C8AA C9AA C15 118.1(4)
C15 C9AA C7AA 122.3(4)
C9AA C8AA H8AA 119.2
C12 C8AA C9AA 121.6(4)
C12 C8AA H8AA 119.2
C8AA C12 H12 120.0
C13 C12 C8AA 119.9(5)
C13 C12 H12 120.0
C12 C13 H13 120.0
C12 C13 C14 120.1(5)
C14 C13 H13 120.0
C13 C14 H14 119.9
C15 C14 C13 120.2(5)
C15 C14 H14 119.9
C9AA C15 H15 120.0
C14 C15 C9AA 120.0(4)
C14 C15 H15 120.0
H16A C16 H16B 109.5
H16A C16 H16C 109.5
H16B C16 H16C 109.5
C17 C16 H16A 109.5
C17 C16 H16B 109.5
C17 C16 H16C 109.5
C18 C17 C16 129.3(4)
N3 C17 C16 124.0(4)
N3 C17 C18 106.6(4)
C17 C18 H18 126.7
C17 C18 C19 106.6(4)
C19 C18 H18 126.7
C18 C19 C20 128.9(4)
N4 C19 C18 109.0(4)
N4 C19 C20 122.0(4)
C21 C20 C19 119.9(5)
C25 C20 C19 121.4(4)
C25 C20 C21 118.7(5)
C20 C21 H21 119.6
C22 C21 C20 120.7(6)
C22 C21 H21 119.6
C21 C22 H22 119.6
C23 C22 C21 120.7(5)
C23 C22 H22 119.6
C22 C23 H23 119.8
C22 C23 C24 120.5(5)
C24 C23 H23 119.8
C23 C24 H24 120.7
C25 C24 C23 118.6(5)
C25 C24 H24 120.7
C20 C25 C24 120.8(5)
C20 C25 H25 119.6
C24 C25 H25 119.6
H26A C26 H26B 109.5
H26A C26 H26C 109.5
H26B C26 H26C 109.5
C27 C26 H26A 109.5
C27 C26 H26B 109.5
C27 C26 H26C 109.5
C28 C27 C26 130.5(5)
N6 C27 C26 122.4(4)
N6 C27 C28 107.1(4)
C27 C28 H28 126.2
C27 C28 C29 107.6(4)
C29 C28 H28 126.2
C28 C29 C30 127.6(4)
N5 C29 C28 108.7(4)
N5 C29 C30 123.7(4)
C31 C30 C29 121.3(4)
C31 C30 C35 119.3(5)
C35 C30 C29 119.3(4)
C30 C31 H31 119.2
C32 C31 C30 121.5(5)
C32 C31 H31 119.2
C31 C32 H32 120.1
C31 C32 C33 119.7(6)
C33 C32 H32 120.1
C32 C33 H33 120.1
C34 C33 C32 119.8(5)
C34 C33 H33 120.1
C33 C34 H34 119.6
C33 C34 C35 120.8(5)
C35 C34 H34 119.6
C30 C35 C34 118.7(5)
C30 C35 H35 120.7
C34 C35 H35 120.7
N2 B1 H1 109.6
N2 B1 N3 109.2(4)
N2 B1 N6 109.9(4)
N3 B1 H1 109.6
N3 B1 N6 108.8(3)
N6 B1 H1 109.6
C7AA N1 N2 106.4(3)
C7AA N1 Ni1 138.3(3)
N2 N1 Ni1 115.3(2)
C0BA N2 B1 130.7(4)
C0BA N2 N1 109.6(4)
N1 N2 B1 119.6(3)
C17 N3 B1 129.4(4)
C17 N3 N4 111.4(3)
N4 N3 B1 119.2(4)
C19 N4 N3 106.3(3)
C19 N4 Ni1 137.4(3)
N3 N4 Ni1 114.6(2)
C29 N5 N6 106.5(4)
C29 N5 Ni1 137.6(3)
N6 N5 Ni1 114.5(2)
C27 N6 B1 130.7(4)
C27 N6 N5 110.2(4)
N5 N6 B1 119.1(4)
C2AA Si0A C1AA 106.0(2)
C2AA Si0A C3AA 109.3(3)
C2AA Si0A C4AA 110.8(3)
C3AA Si0A C1AA 110.1(2)
C4AA Si0A C1AA 108.7(3)
C4AA Si0A C3AA 111.7(2)
C0AA S1 Ni1 86.23(16)
C0AA S2 Ni1 82.99(16)
N1 Ni1 N4 87.23(13)
N1 Ni1 N5 94.07(14)
N1 Ni1 S1 148.40(11)
N1 Ni1 S2 98.39(10)
N4 Ni1 S1 98.65(10)
N4 Ni1 S2 171.41(10)
N5 Ni1 N4 89.73(14)
N5 Ni1 S1 116.85(10)
N5 Ni1 S2 96.31(10)
S1 Ni1 S2 73.18(4)
H36A C36 H36B 109.5
H36A C36 H36C 109.5
H36B C36 H36C 109.5
Si3 C36 H36A 109.5
Si3 C36 H36B 109.5
Si3 C36 H36C 109.5
H37A C37 H37B 109.5
H37A C37 H37C 109.5
H37B C37 H37C 109.5
Si3 C37 H37A 109.5
Si3 C37 H37B 109.5
Si3 C37 H37C 109.5
H41A C41 H41B 109.5
H41A C41 H41C 109.5
H41B C41 H41C 109.5
Si1A C41 H41A 109.5
Si1A C41 H41B 109.5
Si1A C41 H41C 109.5
H42A C42 H42B 109.5
H42A C42 H42C 109.5
H42B C42 H42C 109.5
Si1A C42 H42A 109.5
Si1A C42 H42B 109.5
Si1A C42 H42C 109.5
C41 Si1A C40 109.8(5)
C42 Si1A C41 106.9(7)
C42 Si1A C40 110.6(5)
O0AA Si1A C41 112.6(5)
O0AA Si1A C42 107.3(5)
O0AA Si1A C40 109.7(4)
Si3 O0AA Si1A 147.9(6)
C36 Si3 C38 108.7(6)
C37 Si3 C36 114.5(7)
C37 Si3 C38 110.4(5)
O0AA Si3 C36 107.7(7)
O0AA Si3 C37 107.9(4)
O0AA Si3 C38 107.4(4)
Si3 C38 H38A 109.5
Si3 C38 H38B 109.5
Si3 C38 H38C 109.5
H38A C38 H38B 109.5
H38A C38 H38C 109.5
H38B C38 H38C 109.5
Si1A C40 H40A 109.5
Si1A C40 H40B 109.5
Si1A C40 H40C 109.5
H40A C40 H40B 109.5
H40A C40 H40C 109.5
H40B C40 H40C 109.5

loop_
_geom_bond_atom_site_label_1
_geom_bond_atom_site_label_2
_geom_bond_distance
C0AA C1AA 1.490(6)
C0AA S1 1.680(4)
C0AA S2 1.680(4)
C1AA H1AA 0.9700
C1AA H1AB 0.9700
C1AA Si0A 1.903(5)
C2AA H2AA 0.9600
C2AA H2AB 0.9600
C2AA H2AC 0.9600
C2AA Si0A 1.858(5)
C3AA H3AA 0.9600
C3AA H3AB 0.9600
C3AA H3AC 0.9600
C3AA Si0A 1.875(4)
C4AA H4AA 0.9600
C4AA H4AB 0.9600
C4AA H4AC 0.9600
C4AA Si0A 1.863(5)
C5AA H5AA 0.9600
C5AA H5AB 0.9600
C5AA H5AC 0.9600
C5AA C0BA 1.508(6)
C0BA C6AA 1.354(6)
C0BA N2 1.355(5)
C6AA H6AA 0.9300
C6AA C7AA 1.397(6)
C7AA C9AA 1.467(6)
C7AA N1 1.353(5)
C9AA C8AA 1.394(6)
C9AA C15 1.395(6)
C8AA H8AA 0.9300
C8AA C12 1.373(7)
C12 H12 0.9300
C12 C13 1.358(7)
C13 H13 0.9300
C13 C14 1.395(7)
C14 H14 0.9300
C14 C15 1.381(7)
C15 H15 0.9300
C16 H16A 0.9600
C16 H16B 0.9600
C16 H16C 0.9600
C16 C17 1.466(7)
C17 C18 1.387(6)
C17 N3 1.356(5)
C18 H18 0.9300
C18 C19 1.407(6)
C19 C20 1.456(6)
C19 N4 1.357(5)
C20 C21 1.401(6)
C20 C25 1.377(7)
C21 H21 0.9300
C21 C22 1.376(7)
C22 H22 0.9300
C22 C23 1.352(8)
C23 H23 0.9300
C23 C24 1.406(7)
C24 H24 0.9300
C24 C25 1.405(7)
C25 H25 0.9300
C26 H26A 0.9600
C26 H26B 0.9600
C26 H26C 0.9600
C26 C27 1.503(7)
C27 C28 1.375(6)
C27 N6 1.344(6)
C28 H28 0.9300
C28 C29 1.389(7)
C29 C30 1.464(6)
C29 N5 1.350(5)
C30 C31 1.381(7)
C30 C35 1.386(6)
C31 H31 0.9300
C31 C32 1.377(7)
C32 H32 0.9300
C32 C33 1.378(7)
C33 H33 0.9300
C33 C34 1.369(8)
C34 H34 0.9300
C34 C35 1.416(8)
C35 H35 0.9300
B1 H1 0.9800
B1 N2 1.525(6)
B1 N3 1.540(6)
B1 N6 1.543(6)
N1 N2 1.376(5)
N1 Ni1 2.039(3)
N3 N4 1.364(5)
N4 Ni1 2.077(3)
N5 N6 1.384(5)
N5 Ni1 2.048(4)
S1 Ni1 2.3585(13)
S2 Ni1 2.4600(12)
C36 H36A 0.9600
C36 H36B 0.9600
C36 H36C 0.9600
C36 Si3 1.805(10)
C37 H37A 0.9600
C37 H37B 0.9600
C37 H37C 0.9600
C37 Si3 1.801(9)
C41 H41A 0.9600
C41 H41B 0.9600
C41 H41C 0.9600
C41 Si1A 1.817(10)
C42 H42A 0.9600
C42 H42B 0.9600
C42 H42C 0.9600
C42 Si1A 1.774(10)
Si1A O0AA 1.676(6)
Si1A C40 1.860(8)
O0AA Si3 1.637(7)
Si3 C38 1.856(8)
C38 H38A 0.9600
C38 H38B 0.9600
C38 H38C 0.9600
C40 H40A 0.9600
C40 H40B 0.9600
C40 H40C 0.9600
Si1B Si2B 1.009(10)

loop_
_geom_torsion_atom_site_label_1
_geom_torsion_atom_site_label_2
_geom_torsion_atom_site_label_3
_geom_torsion_atom_site_label_4
_geom_torsion
C1AA C0AA S1 Ni1 180.0(4)
C1AA C0AA S2 Ni1 -179.8(4)
C5AA C0BA C6AA C7AA 176.8(4)
C5AA C0BA N2 B1 5.9(7)
C5AA C0BA N2 N1 -178.3(4)
C0BA C6AA C7AA C9AA -176.6(4)
C0BA C6AA C7AA N1 1.5(5)
C6AA C0BA N2 B1 -176.7(4)
C6AA C0BA N2 N1 -0.9(4)
C6AA C7AA C9AA C8AA -35.4(6)
C6AA C7AA C9AA C15 138.5(4)
C6AA C7AA N1 N2 -2.0(4)
C6AA C7AA N1 Ni1 175.6(3)
C7AA C9AA C8AA C12 174.0(4)
C7AA C9AA C15 C14 -174.7(4)
C7AA N1 N2 C0BA 1.8(4)
C7AA N1 N2 B1 178.2(3)
C9AA C7AA N1 N2 176.1(3)
C9AA C7AA N1 Ni1 -6.2(6)
C9AA C8AA C12 C13 -0.5(7)
C8AA C9AA C15 C14 -0.7(6)
C8AA C12 C13 C14 2.1(7)
C12 C13 C14 C15 -3.0(8)
C13 C14 C15 C9AA 2.3(7)
C15 C9AA C8AA C12 -0.1(6)
C16 C17 C18 C19 -177.5(4)
C16 C17 N3 B1 -4.5(7)
C16 C17 N3 N4 177.9(4)
C17 C18 C19 C20 179.6(4)
C17 C18 C19 N4 0.0(5)
C17 N3 N4 C19 -0.4(4)
C17 N3 N4 Ni1 167.5(3)
C18 C17 N3 B1 178.0(4)
C18 C17 N3 N4 0.4(5)
C18 C19 C20 C21 56.1(6)
C18 C19 C20 C25 -124.4(5)
C18 C19 N4 N3 0.3(4)
C18 C19 N4 Ni1 -163.4(3)
C19 C20 C21 C22 177.4(4)
C19 C20 C25 C24 -178.8(4)
C20 C19 N4 N3 -179.4(4)
C20 C19 N4 Ni1 16.9(6)
C20 C21 C22 C23 1.6(7)
C21 C20 C25 C24 0.7(6)
C21 C22 C23 C24 0.5(7)
C22 C23 C24 C25 -1.9(7)
C23 C24 C25 C20 1.2(6)
C25 C20 C21 C22 -2.2(6)
C26 C27 C28 C29 179.7(5)
C26 C27 N6 B1 0.0(7)
C26 C27 N6 N5 -179.2(4)
C27 C28 C29 C30 178.9(4)
C27 C28 C29 N5 -0.9(5)
C28 C27 N6 B1 179.4(4)
C28 C27 N6 N5 0.2(5)
C28 C29 C30 C31 -135.9(5)
C28 C29 C30 C35 41.6(7)
C28 C29 N5 N6 1.0(5)
C28 C29 N5 Ni1 -163.5(3)
C29 C30 C31 C32 -178.2(5)
C29 C30 C35 C34 179.1(5)
C29 N5 N6 C27 -0.8(4)
C29 N5 N6 B1 180.0(4)
C30 C29 N5 N6 -178.8(4)
C30 C29 N5 Ni1 16.7(7)
C30 C31 C32 C33 -2.2(8)
C31 C30 C35 C34 -3.4(7)
C31 C32 C33 C34 -0.9(9)
C32 C33 C34 C35 1.8(9)
C33 C34 C35 C30 0.4(8)
C35 C30 C31 C32 4.4(8)
B1 N3 N4 C19 -178.3(3)
B1 N3 N4 Ni1 -10.4(4)
N1 C7AA C9AA C8AA 146.8(4)
N1 C7AA C9AA C15 -39.3(6)
N2 C0BA C6AA C7AA -0.4(5)
N2 B1 N3 C17 129.5(4)
N2 B1 N3 N4 -53.1(5)
N2 B1 N6 C27 -112.5(5)
N2 B1 N6 N5 66.6(5)
N3 C17 C18 C19 -0.2(5)
N3 B1 N2 C0BA -124.3(4)
N3 B1 N2 N1 60.2(5)
N3 B1 N6 C27 128.0(5)
N3 B1 N6 N5 -53.0(5)
N4 C19 C20 C21 -124.3(4)
N4 C19 C20 C25 55.2(6)
N5 C29 C30 C31 43.9(7)
N5 C29 C30 C35 -138.7(5)
N6 C27 C28 C29 0.4(5)
N6 B1 N2 C0BA 116.4(5)
N6 B1 N2 N1 -59.1(5)
N6 B1 N3 C17 -110.6(5)
N6 B1 N3 N4 66.9(5)
S1 C0AA C1AA Si0A -90.3(4)
S1 C0AA S2 Ni1 -2.4(3)
S2 C0AA C1AA Si0A 87.0(4)
S2 C0AA S1 Ni1 2.5(3)
Ni1 N1 N2 C0BA -176.5(3)
Ni1 N1 N2 B1 -0.1(4)
Ni1 N5 N6 C27 167.8(3)
Ni1 N5 N6 B1 -11.5(4)
C41 Si1A O0AA Si3 153.8(9)
C42 Si1A O0AA Si3 -88.9(10)
Si1A O0AA Si3 C36 29.1(11)
Si1A O0AA Si3 C37 -94.9(10)
Si1A O0AA Si3 C38 146.1(9)
C40 Si1A O0AA Si3 31.3(12)

loop_
_smtbx_masks_void_nr
_smtbx_masks_void_average_x
_smtbx_masks_void_average_y
_smtbx_masks_void_average_z
_smtbx_masks_void_volume
_smtbx_masks_void_count_electrons
1 -0.462 0.500 0.000 390.1 77.5
2 0.296 0.253 0.122 7.2 0.0
3 0.704 0.747 0.878 7.2 0.0
